data_7249178
loop_
_publ_author_name
'Nguyen, Nguyen Tran'
'Dai, Vo Viet'
'Mechler, Adam'
'Van Meervelt, Luc'
'Hoa, Nguyen Thi'
'Vo, Quan V.'

_publ_section_title
;
 Synthesis and computational evaluation of the antioxidant activity of
 pyrrolo[2,3-b]quinoxaline derivatives
;
_journal_issue 34
_journal_name_full 'RSC Advances'
_journal_page_first 24438
_journal_page_last 24446
_journal_paper_doi 10.1039/D4RA03108C
_journal_volume 14
_journal_year 2024
_chemical_formula_moiety 'C25 H19 N3 O2'
_chemical_formula_sum 'C25 H19 N3 O2'
_chemical_formula_weight 393.43
_space_group_crystal_system orthorhombic
_space_group_IT_number 19
_space_group_name_Hall 'P 2ac 2ab'
_space_group_name_H-M_alt 'P 21 21 21'
_atom_sites_solution_hydrogens geom
_atom_sites_solution_primary dual
_audit_creation_date 2022-06-24
_audit_creation_method
;
Olex2 1.3
(compiled 2020.11.12 svn.r5f609507 for OlexSys, GUI svn.r6408)
;
_audit_update_record
;
2023-11-28 deposited with the CCDC.	2024-07-28 downloaded from the CCDC.
;
_cell_angle_alpha 90
_cell_angle_beta 90
_cell_angle_gamma 90
_cell_formula_units_Z 4
_cell_length_a 9.7669(5)
_cell_length_b 10.7587(8)
_cell_length_c 18.6574(14)
_cell_measurement_reflns_used 3965
_cell_measurement_temperature 293(2)
_cell_measurement_theta_max 24.3230
_cell_measurement_theta_min 3.0040
_cell_volume 1960.5(2)
_computing_cell_refinement 'CrysAlisPro 1.171.40.25a (Rigaku OD, 2018)'
_computing_data_collection 'CrysAlisPro 1.171.40.25a (Rigaku OD, 2018)'
_computing_data_reduction 'CrysAlisPro 1.171.40.25a (Rigaku OD, 2018)'
_computing_molecular_graphics 'Olex2 1.3 (Dolomanov et al., 2009)'
_computing_publication_material 'Olex2 1.3 (Dolomanov et al., 2009)'
_computing_structure_refinement 'SHELXL 2016/4 (Sheldrick, 2015)'
_computing_structure_solution 'SHELXT 2014/5 (Sheldrick, 2014)'
_diffrn_ambient_temperature 293(2)
_diffrn_detector 'CCD plate'
_diffrn_detector_area_resol_mean 15.9631
_diffrn_detector_type Eos
_diffrn_measured_fraction_theta_full 0.999
_diffrn_measured_fraction_theta_max 0.999
_diffrn_measurement_details
;
List of Runs (angles in degrees, time in seconds):

  # Type    Start    End  Width  t~exp~   \w     \q     \k     \f   Frames
#--------------------------------------------------------------------------
  1  \w    -90.00  27.00   1.00    4.00    --  -17.15 -19.00   0.00  117
  2  \w    -51.00  49.00   1.00    4.00    --   18.87 -77.00  60.00  100
  3  \w    -72.00 -35.00   1.00    4.00    --  -17.15 121.00 159.00   37
  4  \w    -20.00  25.00   1.00    4.00    --  -17.15 -99.00 -60.00   45
;
_diffrn_measurement_device 'four-circle diffractometer'
_diffrn_measurement_device_type 'SuperNova, Single source at offset/far, Eos'
_diffrn_measurement_method '\w scans'
_diffrn_orient_matrix_type 'CrysAlisPro convention (1999,Acta A55,543-557)'
_diffrn_orient_matrix_UB_11 0.0194143000
_diffrn_orient_matrix_UB_12 0.0305851000
_diffrn_orient_matrix_UB_13 0.0320932000
_diffrn_orient_matrix_UB_21 0.0183437000
_diffrn_orient_matrix_UB_22 -0.0579920000
_diffrn_orient_matrix_UB_23 0.0153188000
_diffrn_orient_matrix_UB_31 0.0675548000
_diffrn_orient_matrix_UB_32 0.0069424000
_diffrn_orient_matrix_UB_33 -0.0134081000
_diffrn_radiation_monochromator mirror
_diffrn_radiation_probe x-ray
_diffrn_radiation_type 'Mo K\a'
_diffrn_radiation_wavelength 0.71073
_diffrn_reflns_av_R_equivalents 0.0318
_diffrn_reflns_av_unetI/netI 0.0439
_diffrn_reflns_Laue_measured_fraction_full 0.999
_diffrn_reflns_Laue_measured_fraction_max 0.999
_diffrn_reflns_limit_h_max 12
_diffrn_reflns_limit_h_min -12
_diffrn_reflns_limit_k_max 13
_diffrn_reflns_limit_k_min -12
_diffrn_reflns_limit_l_max 23
_diffrn_reflns_limit_l_min -23
_diffrn_reflns_number 11625
_diffrn_reflns_point_group_measured_fraction_full 0.998
_diffrn_reflns_point_group_measured_fraction_max 0.996
_diffrn_reflns_theta_full 25.242
_diffrn_reflns_theta_max 26.367
_diffrn_reflns_theta_min 2.817
_diffrn_source 'micro-focus sealed X-ray tube'
_diffrn_source_type 'SuperNova (Mo) X-ray Source'
_exptl_absorpt_coefficient_mu 0.086
_exptl_absorpt_correction_T_max 1.00000
_exptl_absorpt_correction_T_min 0.87704
_exptl_absorpt_correction_type multi-scan
_exptl_absorpt_process_details
;
CrysAlisPro 1.171.40.25a (Rigaku Oxford Diffraction, 2018)
Empirical absorption correction using spherical harmonics,
 implemented in SCALE3 ABSPACK scaling algorithm.
;
_exptl_crystal_colour 'yellowish colourless'
_exptl_crystal_colour_modifier yellowish
_exptl_crystal_colour_primary colourless
_exptl_crystal_density_diffrn 1.333
_exptl_crystal_description block
_exptl_crystal_F_000 824
_exptl_crystal_size_max 0.5
_exptl_crystal_size_mid 0.3
_exptl_crystal_size_min 0.15
_refine_diff_density_max 0.189
_refine_diff_density_min -0.193
_refine_diff_density_rms 0.044
_refine_ls_abs_structure_details
;
 Flack x determined using 1006 quotients [(I+)-(I-)]/[(I+)+(I-)]
 (Parsons, Flack and Wagner, Acta Cryst. B69 (2013) 249-259).
;
_refine_ls_abs_structure_Flack -0.1(8)
_refine_ls_extinction_method none
_refine_ls_goodness_of_fit_ref 1.073
_refine_ls_hydrogen_treatment constr
_refine_ls_matrix_type full
_refine_ls_number_parameters 272
_refine_ls_number_reflns 4001
_refine_ls_number_restraints 0
_refine_ls_restrained_S_all 1.073
_refine_ls_R_factor_all 0.0682
_refine_ls_R_factor_gt 0.0474
_refine_ls_shift/su_max 0.000
_refine_ls_shift/su_mean 0.000
_refine_ls_structure_factor_coef Fsqd
_refine_ls_weighting_details 'w=1/[\s^2^(Fo^2^)+(0.0420P)^2^+0.1517P] where P=(Fo^2^+2Fc^2^)/3'
_refine_ls_weighting_scheme calc
_refine_ls_wR_factor_gt 0.0942
_refine_ls_wR_factor_ref 0.1066
_reflns_Friedel_coverage 0.743
_reflns_Friedel_fraction_full 0.997
_reflns_Friedel_fraction_max 0.992
_reflns_number_gt 3095
_reflns_number_total 4001
_reflns_threshold_expression 'I > 2\s(I)'
_cod_data_source_file d4ra03108c2.cif
_cod_data_source_block ntn1003
_cod_database_code 7249178
_shelx_shelxl_version_number 2016/4
_chemical_oxdiff_formula C25H19N3O2
_chemical_oxdiff_usercomment Tinh
_shelx_space_group_comment
;
The symmetry employed for this shelxl refinement is uniquely defined
by the following loop, which should always be used as a source of
symmetry information in preference to the above space-group names.
They are only intended as comments.
;
_shelx_estimated_absorpt_t_max 0.987
_shelx_estimated_absorpt_t_min 0.958
_diffrn_oxdiff_ac4_digest_frames
;
01cf8db1e9e0bd9050d94ceb7024c1e8050002843e4
;
_reflns_odcompleteness_completeness 99.74
_reflns_odcompleteness_iscentric 1
_reflns_odcompleteness_theta 26.32
_olex2_refinement_description
;
1. Fixed Uiso
 At 1.2 times of:
  All C(H) groups, All C(H,H) groups
 At 1.5 times of:
  All C(H,H,H) groups
2.a Secondary CH2 refined with riding coordinates:
 C23(H23A,H23B)
2.b Aromatic/amide H refined with riding coordinates:
 C5(H5), C6(H6), C7(H7), C8(H8), C15(H15), C16(H16), C17(H17), C18(H18),
 C19(H19), C26(H26), C27(H27), C28(H28), C29(H29), C30(H30)
2.c Idealised Me refined as rotating group:
 C24(H24A,H24B,H24C)
;
_olex2_submission_original_sample_id Tinh
_olex2_submission_special_instructions 'No special instructions were received'
_oxdiff_exptl_absorpt_empirical_details
;
Empirical correction (ABSPACK) includes:
- Absorption correction using spherical harmonics
- Frame scaling
;
_oxdiff_exptl_absorpt_empirical_full_max 1.265
_oxdiff_exptl_absorpt_empirical_full_min 0.651

loop_
_space_group_symop_operation_xyz
'x, y, z'
'-x+1/2, -y, z+1/2'
'-x, y+1/2, -z+1/2'
'x+1/2, -y+1/2, -z'

loop_
_atom_site_label
_atom_site_type_symbol
_atom_site_fract_x
_atom_site_fract_y
_atom_site_fract_z
_atom_site_U_iso_or_equiv
_atom_site_adp_type
_atom_site_occupancy
_atom_site_site_symmetry_order
_atom_site_calc_flag
_atom_site_refinement_flags_posn
_atom_site_refinement_flags_adp
_atom_site_refinement_flags_occupancy
_atom_site_disorder_assembly
_atom_site_disorder_group
N1 N 0.7463(2) 0.4401(2) 0.39525(14) 0.0381(6) Uani 1 1 d . . . . .
C2 C 0.8403(3) 0.4207(3) 0.34057(16) 0.0350(7) Uani 1 1 d . . . . .
N3 N 0.9611(2) 0.4726(2) 0.33503(14) 0.0382(6) Uani 1 1 d . . . . .
C4 C 1.0312(3) 0.4357(3) 0.27504(17) 0.0373(7) Uani 1 1 d . . . . .
C5 C 1.1607(3) 0.4890(3) 0.26109(18) 0.0420(8) Uani 1 1 d . . . . .
H5 H 1.195331 0.550121 0.291308 0.050 Uiso 1 1 calc R U . . .
C6 C 1.2347(3) 0.4507(3) 0.20341(19) 0.0539(9) Uani 1 1 d . . . . .
H6 H 1.320196 0.485681 0.194672 0.065 Uiso 1 1 calc R U . . .
C7 C 1.1843(3) 0.3597(4) 0.1572(2) 0.0587(10) Uani 1 1 d . . . . .
H7 H 1.237492 0.333615 0.118667 0.070 Uiso 1 1 calc R U . . .
C8 C 1.0584(3) 0.3083(3) 0.16752(18) 0.0492(8) Uani 1 1 d . . . . .
H8 H 1.025912 0.248127 0.136008 0.059 Uiso 1 1 calc R U . . .
C9 C 0.9768(3) 0.3466(3) 0.22632(16) 0.0381(7) Uani 1 1 d . . . . .
N10 N 0.8487(2) 0.2965(2) 0.23378(13) 0.0390(6) Uani 1 1 d . . . . .
C11 C 0.7806(3) 0.3368(3) 0.29044(16) 0.0347(7) Uani 1 1 d . . . . .
C12 C 0.6446(3) 0.3079(3) 0.31662(16) 0.0356(7) Uani 1 1 d . . . . .
C13 C 0.6285(3) 0.3725(3) 0.37967(16) 0.0378(7) Uani 1 1 d . . . . .
C14 C 0.7666(3) 0.5263(3) 0.45303(16) 0.0400(7) Uani 1 1 d . . . . .
C15 C 0.8779(3) 0.5111(3) 0.49762(18) 0.0517(9) Uani 1 1 d . . . . .
H15 H 0.938538 0.445491 0.490849 0.062 Uiso 1 1 calc R U . . .
C16 C 0.8976(4) 0.5956(4) 0.5528(2) 0.0655(11) Uani 1 1 d . . . . .
H16 H 0.972706 0.586756 0.582996 0.079 Uiso 1 1 calc R U . . .
C17 C 0.8082(4) 0.6919(4) 0.5634(2) 0.0692(12) Uani 1 1 d . . . . .
H17 H 0.822435 0.747496 0.600770 0.083 Uiso 1 1 calc R U . . .
C18 C 0.6980(4) 0.7062(4) 0.5190(2) 0.0631(10) Uani 1 1 d . . . . .
H18 H 0.636944 0.771190 0.526507 0.076 Uiso 1 1 calc R U . . .
C19 C 0.6770(3) 0.6245(3) 0.46298(18) 0.0489(8) Uani 1 1 d . . . . .
H19 H 0.603211 0.635365 0.432135 0.059 Uiso 1 1 calc R U . . .
C20 C 0.5475(3) 0.2269(3) 0.27910(18) 0.0428(7) Uani 1 1 d . . . . .
O21 O 0.5576(2) 0.1963(3) 0.21762(14) 0.0820(9) Uani 1 1 d . . . . .
O22 O 0.4475(2) 0.1866(2) 0.32108(12) 0.0586(7) Uani 1 1 d . . . . .
C23 C 0.3394(4) 0.1147(4) 0.2870(2) 0.0653(11) Uani 1 1 d . . . . .
H23A H 0.364449 0.027564 0.285193 0.078 Uiso 1 1 calc R U . . .
H23B H 0.324429 0.143867 0.238448 0.078 Uiso 1 1 calc R U . . .
C24 C 0.2131(3) 0.1315(4) 0.3305(2) 0.0645(11) Uani 1 1 d . . . . .
H24A H 0.138489 0.088326 0.308061 0.097 Uiso 1 1 calc R U . . .
H24B H 0.191687 0.218373 0.333769 0.097 Uiso 1 1 calc R U . . .
H24C H 0.227600 0.098518 0.377699 0.097 Uiso 1 1 calc R U . . .
C25 C 0.5092(3) 0.3802(3) 0.42879(16) 0.0373(7) Uani 1 1 d . . . . .
C26 C 0.5209(3) 0.3447(3) 0.49967(17) 0.0470(8) Uani 1 1 d . . . . .
H26 H 0.603620 0.314025 0.516867 0.056 Uiso 1 1 calc R U . . .
C27 C 0.4096(4) 0.3549(3) 0.54503(19) 0.0573(9) Uani 1 1 d . . . . .
H27 H 0.417720 0.330681 0.592695 0.069 Uiso 1 1 calc R U . . .
C28 C 0.2872(3) 0.4004(4) 0.5203(2) 0.0598(10) Uani 1 1 d . . . . .
H28 H 0.212485 0.406510 0.551015 0.072 Uiso 1 1 calc R U . . .
C29 C 0.2755(3) 0.4367(4) 0.4501(2) 0.0588(10) Uani 1 1 d . . . . .
H29 H 0.192784 0.468386 0.433454 0.071 Uiso 1 1 calc R U . . .
C30 C 0.3860(3) 0.4266(3) 0.40384(19) 0.0501(9) Uani 1 1 d . . . . .
H30 H 0.377333 0.450894 0.356222 0.060 Uiso 1 1 calc R U . . .

loop_
_atom_site_aniso_label
_atom_site_aniso_U_11
_atom_site_aniso_U_22
_atom_site_aniso_U_33
_atom_site_aniso_U_23
_atom_site_aniso_U_13
_atom_site_aniso_U_12
N1 0.0329(12) 0.0441(15) 0.0373(16) -0.0052(12) 0.0011(10) -0.0029(10)
C2 0.0346(15) 0.0378(17) 0.0328(17) 0.0019(14) -0.0014(12) 0.0031(13)
N3 0.0345(12) 0.0390(15) 0.0411(16) -0.0006(12) -0.0017(11) 0.0005(11)
C4 0.0371(15) 0.0391(17) 0.0357(17) 0.0019(14) 0.0017(13) 0.0057(12)
C5 0.0370(15) 0.0424(18) 0.047(2) 0.0018(15) 0.0001(14) -0.0025(14)
C6 0.0443(18) 0.063(2) 0.054(2) 0.0002(19) 0.0091(16) -0.0033(16)
C7 0.056(2) 0.067(2) 0.053(2) -0.009(2) 0.0171(17) 0.0018(18)
C8 0.0520(19) 0.052(2) 0.044(2) -0.0079(17) 0.0057(15) 0.0026(16)
C9 0.0388(15) 0.0392(17) 0.0363(17) 0.0024(15) 0.0014(13) 0.0033(13)
N10 0.0415(14) 0.0388(15) 0.0366(15) -0.0017(12) 0.0006(11) -0.0007(11)
C11 0.0376(15) 0.0349(16) 0.0316(17) 0.0009(13) -0.0036(12) 0.0014(12)
C12 0.0358(14) 0.0387(17) 0.0323(17) 0.0003(14) -0.0026(12) -0.0007(13)
C13 0.0358(14) 0.0414(18) 0.0362(17) 0.0013(15) -0.0030(12) -0.0018(13)
C14 0.0413(16) 0.0447(19) 0.0339(19) -0.0063(15) 0.0054(13) -0.0098(14)
C15 0.0466(18) 0.064(2) 0.044(2) -0.0049(18) -0.0045(15) -0.0049(16)
C16 0.066(2) 0.085(3) 0.046(2) -0.008(2) -0.0100(18) -0.024(2)
C17 0.094(3) 0.069(3) 0.045(2) -0.020(2) 0.011(2) -0.029(2)
C18 0.079(3) 0.054(2) 0.056(3) -0.016(2) 0.014(2) -0.009(2)
C19 0.0526(18) 0.048(2) 0.047(2) -0.0037(17) 0.0033(15) -0.0026(16)
C20 0.0400(17) 0.052(2) 0.0370(19) -0.0028(16) -0.0014(14) -0.0022(14)
O21 0.0694(17) 0.132(3) 0.0452(17) -0.0261(18) 0.0078(13) -0.0401(18)
O22 0.0572(13) 0.0757(17) 0.0429(14) -0.0132(13) 0.0046(11) -0.0317(13)
C23 0.058(2) 0.075(3) 0.063(3) -0.021(2) 0.0013(18) -0.0317(19)
C24 0.051(2) 0.065(2) 0.077(3) -0.007(2) -0.0027(18) -0.0128(18)
C25 0.0338(15) 0.0393(18) 0.0388(18) -0.0030(14) 0.0015(12) -0.0051(12)
C26 0.0457(17) 0.050(2) 0.045(2) 0.0027(16) 0.0019(14) -0.0013(15)
C27 0.068(2) 0.064(2) 0.041(2) 0.0039(19) 0.0115(17) -0.0075(19)
C28 0.052(2) 0.069(3) 0.059(3) -0.013(2) 0.0173(18) -0.0104(19)
C29 0.0394(17) 0.076(3) 0.061(3) -0.009(2) -0.0008(16) 0.0026(17)
C30 0.0408(17) 0.065(2) 0.044(2) 0.0006(18) -0.0021(14) -0.0001(15)

loop_
_atom_type_symbol
_atom_type_description
_atom_type_scat_dispersion_real
_atom_type_scat_dispersion_imag
_atom_type_scat_source
C C 0.0033 0.0016 'International Tables Vol C Tables 4.2.6.8 and 6.1.1.4'
H H 0.0000 0.0000 'International Tables Vol C Tables 4.2.6.8 and 6.1.1.4'
N N 0.0061 0.0033 'International Tables Vol C Tables 4.2.6.8 and 6.1.1.4'
O O 0.0106 0.0060 'International Tables Vol C Tables 4.2.6.8 and 6.1.1.4'

loop_
_geom_angle_atom_site_label_1
_geom_angle_atom_site_label_2
_geom_angle_atom_site_label_3
_geom_angle
_geom_angle_site_symmetry_1
_geom_angle_site_symmetry_3
_geom_angle_publ_flag
C2 N1 C13 108.3(2) . . ?
C2 N1 C14 123.9(2) . . ?
C13 N1 C14 127.5(2) . . ?
N1 C2 C11 107.9(2) . . ?
N3 C2 N1 126.1(3) . . ?
N3 C2 C11 125.9(3) . . ?
C2 N3 C4 113.0(2) . . ?
N3 C4 C5 118.7(3) . . ?
N3 C4 C9 122.0(2) . . ?
C5 C4 C9 119.3(3) . . ?
C4 C5 H5 120.0 . . ?
C6 C5 C4 119.9(3) . . ?
C6 C5 H5 120.0 . . ?
C5 C6 H6 119.5 . . ?
C5 C6 C7 120.9(3) . . ?
C7 C6 H6 119.5 . . ?
C6 C7 H7 119.5 . . ?
C8 C7 C6 121.1(3) . . ?
C8 C7 H7 119.5 . . ?
C7 C8 H8 120.0 . . ?
C7 C8 C9 119.9(3) . . ?
C9 C8 H8 120.0 . . ?
C8 C9 C4 118.7(3) . . ?
N10 C9 C4 122.7(3) . . ?
N10 C9 C8 118.5(3) . . ?
C11 N10 C9 114.3(2) . . ?
C2 C11 C12 106.8(3) . . ?
N10 C11 C2 121.8(3) . . ?
N10 C11 C12 131.3(3) . . ?
C11 C12 C20 124.0(3) . . ?
C13 C12 C11 106.5(2) . . ?
C13 C12 C20 129.4(3) . . ?
N1 C13 C25 119.4(3) . . ?
C12 C13 N1 110.4(2) . . ?
C12 C13 C25 130.2(3) . . ?
C15 C14 N1 119.1(3) . . ?
C15 C14 C19 120.5(3) . . ?
C19 C14 N1 120.4(3) . . ?
C14 C15 H15 120.7 . . ?
C14 C15 C16 118.7(3) . . ?
C16 C15 H15 120.7 . . ?
C15 C16 H16 119.5 . . ?
C17 C16 C15 121.0(4) . . ?
C17 C16 H16 119.5 . . ?
C16 C17 H17 120.0 . . ?
C18 C17 C16 120.0(4) . . ?
C18 C17 H17 120.0 . . ?
C17 C18 H18 119.9 . . ?
C17 C18 C19 120.2(4) . . ?
C19 C18 H18 119.9 . . ?
C14 C19 H19 120.2 . . ?
C18 C19 C14 119.6(3) . . ?
C18 C19 H19 120.2 . . ?
O21 C20 C12 124.6(3) . . ?
O21 C20 O22 122.5(3) . . ?
O22 C20 C12 112.9(3) . . ?
C20 O22 C23 116.8(3) . . ?
O22 C23 H23A 110.2 . . ?
O22 C23 H23B 110.2 . . ?
O22 C23 C24 107.4(3) . . ?
H23A C23 H23B 108.5 . . ?
C24 C23 H23A 110.2 . . ?
C24 C23 H23B 110.2 . . ?
C23 C24 H24A 109.5 . . ?
C23 C24 H24B 109.5 . . ?
C23 C24 H24C 109.5 . . ?
H24A C24 H24B 109.5 . . ?
H24A C24 H24C 109.5 . . ?
H24B C24 H24C 109.5 . . ?
C26 C25 C13 120.7(3) . . ?
C26 C25 C30 119.6(3) . . ?
C30 C25 C13 119.7(3) . . ?
C25 C26 H26 120.0 . . ?
C25 C26 C27 120.0(3) . . ?
C27 C26 H26 120.0 . . ?
C26 C27 H27 119.7 . . ?
C28 C27 C26 120.5(3) . . ?
C28 C27 H27 119.7 . . ?
C27 C28 H28 120.1 . . ?
C27 C28 C29 119.7(3) . . ?
C29 C28 H28 120.1 . . ?
C28 C29 H29 119.8 . . ?
C28 C29 C30 120.5(3) . . ?
C30 C29 H29 119.8 . . ?
C25 C30 C29 119.7(3) . . ?
C25 C30 H30 120.1 . . ?
C29 C30 H30 120.1 . . ?

loop_
_geom_bond_atom_site_label_1
_geom_bond_atom_site_label_2
_geom_bond_distance
_geom_bond_site_symmetry_2
_geom_bond_publ_flag
N1 C2 1.388(4) . ?
N1 C13 1.392(3) . ?
N1 C14 1.436(4) . ?
C2 N3 1.309(3) . ?
C2 C11 1.424(4) . ?
N3 C4 1.371(4) . ?
C4 C5 1.414(4) . ?
C4 C9 1.423(4) . ?
C5 H5 0.9300 . ?
C5 C6 1.360(4) . ?
C6 H6 0.9300 . ?
C6 C7 1.395(5) . ?
C7 H7 0.9300 . ?
C7 C8 1.362(4) . ?
C8 H8 0.9300 . ?
C8 C9 1.417(4) . ?
C9 N10 1.370(4) . ?
N10 C11 1.322(4) . ?
C11 C12 1.449(4) . ?
C12 C13 1.375(4) . ?
C12 C20 1.466(4) . ?
C13 C25 1.484(4) . ?
C14 C15 1.378(4) . ?
C14 C19 1.384(4) . ?
C15 H15 0.9300 . ?
C15 C16 1.386(5) . ?
C16 H16 0.9300 . ?
C16 C17 1.369(5) . ?
C17 H17 0.9300 . ?
C17 C18 1.367(5) . ?
C18 H18 0.9300 . ?
C18 C19 1.380(5) . ?
C19 H19 0.9300 . ?
C20 O21 1.198(4) . ?
C20 O22 1.325(4) . ?
O22 C23 1.455(4) . ?
C23 H23A 0.9700 . ?
C23 H23B 0.9700 . ?
C23 C24 1.487(5) . ?
C24 H24A 0.9600 . ?
C24 H24B 0.9600 . ?
C24 H24C 0.9600 . ?
C25 C26 1.381(4) . ?
C25 C30 1.384(4) . ?
C26 H26 0.9300 . ?
C26 C27 1.382(4) . ?
C27 H27 0.9300 . ?
C27 C28 1.371(5) . ?
C28 H28 0.9300 . ?
C28 C29 1.372(5) . ?
C29 H29 0.9300 . ?
C29 C30 1.387(5) . ?
C30 H30 0.9300 . ?

loop_
_geom_torsion_atom_site_label_1
_geom_torsion_atom_site_label_2
_geom_torsion_atom_site_label_3
_geom_torsion_atom_site_label_4
_geom_torsion
_geom_torsion_site_symmetry_1
_geom_torsion_site_symmetry_2
_geom_torsion_site_symmetry_3
_geom_torsion_site_symmetry_4
_geom_torsion_publ_flag
N1 C2 N3 C4 -179.8(3) . . . . ?
N1 C2 C11 N10 -177.1(3) . . . . ?
N1 C2 C11 C12 1.0(3) . . . . ?
N1 C13 C25 C26 -60.0(4) . . . . ?
N1 C13 C25 C30 118.2(3) . . . . ?
N1 C14 C15 C16 179.2(3) . . . . ?
N1 C14 C19 C18 179.8(3) . . . . ?
C2 N1 C13 C12 1.0(3) . . . . ?
C2 N1 C13 C25 -178.1(3) . . . . ?
C2 N1 C14 C15 -59.6(4) . . . . ?
C2 N1 C14 C19 119.2(3) . . . . ?
C2 N3 C4 C5 177.3(2) . . . . ?
C2 N3 C4 C9 -2.1(4) . . . . ?
C2 C11 C12 C13 -0.5(3) . . . . ?
C2 C11 C12 C20 178.2(3) . . . . ?
N3 C2 C11 N10 4.5(5) . . . . ?
N3 C2 C11 C12 -177.4(3) . . . . ?
N3 C4 C5 C6 177.5(3) . . . . ?
N3 C4 C9 C8 -176.7(3) . . . . ?
N3 C4 C9 N10 3.5(4) . . . . ?
C4 C5 C6 C7 0.4(5) . . . . ?
C4 C9 N10 C11 -0.7(4) . . . . ?
C5 C4 C9 C8 3.9(4) . . . . ?
C5 C4 C9 N10 -175.9(3) . . . . ?
C5 C6 C7 C8 1.4(5) . . . . ?
C6 C7 C8 C9 -0.5(5) . . . . ?
C7 C8 C9 C4 -2.2(5) . . . . ?
C7 C8 C9 N10 177.7(3) . . . . ?
C8 C9 N10 C11 179.4(3) . . . . ?
C9 C4 C5 C6 -3.0(4) . . . . ?
C9 N10 C11 C2 -2.9(4) . . . . ?
C9 N10 C11 C12 179.5(3) . . . . ?
N10 C11 C12 C13 177.4(3) . . . . ?
N10 C11 C12 C20 -3.9(5) . . . . ?
C11 C2 N3 C4 -1.7(4) . . . . ?
C11 C12 C13 N1 -0.3(3) . . . . ?
C11 C12 C13 C25 178.6(3) . . . . ?
C11 C12 C20 O21 -15.6(5) . . . . ?
C11 C12 C20 O22 162.3(3) . . . . ?
C12 C13 C25 C26 121.2(4) . . . . ?
C12 C13 C25 C30 -60.6(5) . . . . ?
C12 C20 O22 C23 174.6(3) . . . . ?
C13 N1 C2 N3 177.2(3) . . . . ?
C13 N1 C2 C11 -1.2(3) . . . . ?
C13 N1 C14 C15 127.3(3) . . . . ?
C13 N1 C14 C19 -53.9(4) . . . . ?
C13 C12 C20 O21 162.7(4) . . . . ?
C13 C12 C20 O22 -19.3(5) . . . . ?
C13 C25 C26 C27 178.7(3) . . . . ?
C13 C25 C30 C29 -178.4(3) . . . . ?
C14 N1 C2 N3 3.0(5) . . . . ?
C14 N1 C2 C11 -175.4(3) . . . . ?
C14 N1 C13 C12 174.9(3) . . . . ?
C14 N1 C13 C25 -4.1(4) . . . . ?
C14 C15 C16 C17 0.5(5) . . . . ?
C15 C14 C19 C18 -1.4(5) . . . . ?
C15 C16 C17 C18 -0.4(6) . . . . ?
C16 C17 C18 C19 -0.6(6) . . . . ?
C17 C18 C19 C14 1.4(5) . . . . ?
C19 C14 C15 C16 0.4(5) . . . . ?
C20 C12 C13 N1 -178.9(3) . . . . ?
C20 C12 C13 C25 0.0(5) . . . . ?
C20 O22 C23 C24 -153.0(3) . . . . ?
O21 C20 O22 C23 -7.4(5) . . . . ?
C25 C26 C27 C28 -0.2(5) . . . . ?
C26 C25 C30 C29 -0.1(5) . . . . ?
C26 C27 C28 C29 -0.4(6) . . . . ?
C27 C28 C29 C30 0.7(6) . . . . ?
C28 C29 C30 C25 -0.4(5) . . . . ?
C30 C25 C26 C27 0.4(5) . . . . ?
